data_4024946
loop_
_publ_author_name
'Giordano Lesma'
'Nicola Landoni'
'Tullio Pilati'
'Alessandro Sacchetti'
'Alessandra Silvani'

_publ_section_title
;
Tetrahydroisoquinoline-Based Spirocyclic Lactam as a Type II' \b-Turn
Inducing Peptide Mimetic
;
_journal_name_full 'Journal of Organic Chemistry'
_journal_page_first 8098
_journal_page_last 8105
_journal_paper_doi 10.1021/jo901480d
_journal_volume 74
_journal_year 2009
_chemical_formula_sum 'C21 H31 N3 O4'
_chemical_formula_weight 389.49
_chemical_name_systematic
;
 ?
;
_space_group_IT_number 19
_symmetry_space_group_name_Hall 'P 2ac 2ab'
_symmetry_space_group_name_H-M 'P 21 21 21'
_atom_sites_solution_hydrogens geom
_atom_sites_solution_primary direct
_atom_sites_solution_secondary difmap
_audit_creation_method SHELXL-97
_cell_angle_alpha 90.00
_cell_angle_beta 90.00
_cell_angle_gamma 90.00
_cell_formula_units_Z 4
_cell_length_a 9.8547(14)
_cell_length_b 10.3222(14)
_cell_length_c 21.131(3)
_cell_measurement_temperature 295(2)
_cell_volume 2149.5(5)
_computing_structure_refinement 'SHELXL-97 (Sheldrick, 1997)'
_diffrn_ambient_temperature 295(2)
_diffrn_measured_fraction_theta_full 0.948
_diffrn_measured_fraction_theta_max 0.948
_diffrn_radiation_monochromator graphite
_diffrn_radiation_source 'fine-focus sealed tube'
_diffrn_radiation_type MoK\a
_diffrn_radiation_wavelength 0.71073
_diffrn_reflns_av_R_equivalents 0.0221
_diffrn_reflns_av_sigmaI/netI 0.0210
_diffrn_reflns_limit_h_max 13
_diffrn_reflns_limit_h_min -13
_diffrn_reflns_limit_k_max 13
_diffrn_reflns_limit_k_min -13
_diffrn_reflns_limit_l_max 28
_diffrn_reflns_limit_l_min -28
_diffrn_reflns_number 18812
_diffrn_reflns_theta_full 28.46
_diffrn_reflns_theta_max 28.46
_diffrn_reflns_theta_min 1.93
_exptl_absorpt_coefficient_mu 0.084
_exptl_absorpt_correction_T_max 0.9942
_exptl_absorpt_correction_T_min 0.9641
_exptl_crystal_density_diffrn 1.204
_exptl_crystal_density_method 'not measured'
_exptl_crystal_F_000 840
_exptl_crystal_size_max 0.44
_exptl_crystal_size_mid 0.38
_exptl_crystal_size_min 0.07
_refine_diff_density_max 0.193
_refine_diff_density_min -0.225
_refine_diff_density_rms 0.031
_refine_ls_abs_structure_details 'Flack H D (1983), Acta Cryst. A39, 876-881'
_refine_ls_abs_structure_Flack 1.0(12)
_refine_ls_extinction_method none
_refine_ls_goodness_of_fit_ref 1.025
_refine_ls_hydrogen_treatment mixed
_refine_ls_matrix_type full
_refine_ls_number_parameters 267
_refine_ls_number_reflns 4990
_refine_ls_number_restraints 0
_refine_ls_restrained_S_all 1.025
_refine_ls_R_factor_all 0.0599
_refine_ls_R_factor_gt 0.0436
_refine_ls_shift/su_max 0.000
_refine_ls_shift/su_mean 0.000
_refine_ls_structure_factor_coef Fsqd
_refine_ls_weighting_details 'calc w=1/[\s^2^(Fo^2^)+(0.0615P)^2^+0.3018P] where P=(Fo^2^+2Fc^2^)/3'
_refine_ls_weighting_scheme calc
_refine_ls_wR_factor_gt 0.1116
_refine_ls_wR_factor_ref 0.1218
_reflns_number_gt 3933
_reflns_number_total 4990
_reflns_threshold_expression >2sigma(I)
_cod_data_source_file jo901480d_si_001.cif
_cod_data_source_block le6
_cod_database_code 4024946

loop_
_symmetry_equiv_pos_as_xyz
'x, y, z'
'-x+1/2, -y, z+1/2'
'-x, y+1/2, -z+1/2'
'x+1/2, -y+1/2, -z'

loop_
_atom_site_label
_atom_site_type_symbol
_atom_site_fract_x
_atom_site_fract_y
_atom_site_fract_z
_atom_site_U_iso_or_equiv
_atom_site_adp_type
_atom_site_occupancy
_atom_site_symmetry_multiplicity
_atom_site_calc_flag
_atom_site_refinement_flags
_atom_site_disorder_assembly
_atom_site_disorder_group
O1 O 0.23159(12) 0.28847(13) 0.57072(7) 0.0510(3) Uani 1 1 d . . .
C2 C 0.15472(16) 0.38050(17) 0.57576(8) 0.0388(4) Uani 1 1 d . . .
N3 N 0.16973(15) 0.49610(14) 0.54712(7) 0.0418(3) Uani 1 1 d . . .
C4 C 0.0670(2) 0.59148(19) 0.56433(10) 0.0555(5) Uani 1 1 d . . .
H4A H 0.0185 0.6211 0.5271 0.067 Uiso 1 1 calc R . .
H4B H 0.1084 0.6656 0.5849 0.067 Uiso 1 1 calc R . .
C5 C -0.0285(2) 0.52133(18) 0.60952(10) 0.0519(4) Uani 1 1 d . . .
H5A H -0.1214 0.5269 0.5946 0.062 Uiso 1 1 calc R . .
H5B H -0.0236 0.5592 0.6515 0.062 Uiso 1 1 calc R . .
C6 C 0.01925(16) 0.37910(17) 0.61095(8) 0.0408(4) Uani 1 1 d . . .
C7 C -0.07540(17) 0.28976(19) 0.57317(9) 0.0469(4) Uani 1 1 d . . .
H7A H -0.0945 0.3284 0.5323 0.056 Uiso 1 1 calc R . .
H7B H -0.0310 0.2072 0.5661 0.056 Uiso 1 1 calc R . .
C8 C -0.20588(17) 0.26836(17) 0.60819(9) 0.0448(4) Uani 1 1 d . . .
C9 C -0.33457(19) 0.2822(2) 0.58138(10) 0.0548(5) Uani 1 1 d . . .
H9 H -0.3437 0.3076 0.5394 0.066 Uiso 1 1 calc R . .
C10 C -0.4480(2) 0.2580(2) 0.61768(12) 0.0657(6) Uani 1 1 d . . .
H10 H -0.5338 0.2664 0.5999 0.079 Uiso 1 1 calc R . .
C11 C -0.4353(2) 0.2217(3) 0.67996(13) 0.0751(7) Uani 1 1 d . . .
H11 H -0.5125 0.2059 0.7041 0.090 Uiso 1 1 calc R . .
C12 C -0.3081(2) 0.2086(3) 0.70684(12) 0.0687(6) Uani 1 1 d . . .
H12 H -0.2998 0.1834 0.7489 0.082 Uiso 1 1 calc R . .
C13 C -0.19327(18) 0.2330(2) 0.67116(9) 0.0503(4) Uani 1 1 d . . .
C14 C -0.05212(19) 0.2203(2) 0.69699(10) 0.0573(5) Uani 1 1 d . . .
H14A H -0.0556 0.2201 0.7429 0.069 Uiso 1 1 calc R . .
H14B H -0.0136 0.1385 0.6834 0.069 Uiso 1 1 calc R . .
N15 N 0.03566(15) 0.32731(15) 0.67548(7) 0.0463(4) Uani 1 1 d . . .
C16 C 0.1375(2) 0.3763(2) 0.71099(9) 0.0555(5) Uani 1 1 d . . .
O17 O 0.20894(15) 0.46616(17) 0.69041(7) 0.0690(5) Uani 1 1 d . . .
C18 C 0.1637(2) 0.3222(3) 0.77571(10) 0.0754(7) Uani 1 1 d . . .
H18A H 0.2407 0.3650 0.7941 0.113 Uiso 1 1 calc R . .
H18B H 0.1817 0.2310 0.7725 0.113 Uiso 1 1 calc R . .
H18C H 0.0855 0.3359 0.8019 0.113 Uiso 1 1 calc R . .
C19 C 0.28509(19) 0.5228(2) 0.50606(9) 0.0477(4) Uani 1 1 d . . .
H19 H 0.314(2) 0.442(2) 0.4911(10) 0.057 Uiso 1 1 d . . .
C20 C 0.2440(3) 0.6052(3) 0.44947(11) 0.0807(8) Uani 1 1 d . . .
H20A H 0.1756 0.5607 0.4255 0.121 Uiso 1 1 calc R . .
H20B H 0.3218 0.6203 0.4232 0.121 Uiso 1 1 calc R . .
H20C H 0.2087 0.6866 0.4641 0.121 Uiso 1 1 calc R . .
C21 C 0.40808(19) 0.57783(19) 0.54057(9) 0.0495(4) Uani 1 1 d . . .
O22 O 0.50559(16) 0.61904(18) 0.50975(7) 0.0774(5) Uani 1 1 d . . .
N23 N 0.40735(18) 0.57635(18) 0.60286(8) 0.0548(4) Uani 1 1 d . . .
H23 H 0.344(2) 0.544(2) 0.6234(10) 0.054(6) Uiso 1 1 d . . .
C24 C 0.5253(2) 0.6136(3) 0.64042(11) 0.0743(7) Uani 1 1 d . . .
H24A H 0.6061 0.5802 0.6210 0.111 Uiso 1 1 calc R . .
H24B H 0.5167 0.5788 0.6824 0.111 Uiso 1 1 calc R . .
H24C H 0.5307 0.7064 0.6426 0.111 Uiso 1 1 calc R . .
O25 O 0.58220(18) 0.5681(2) 0.38293(10) 0.0871(6) Uani 1 1 d . . .
H25 H 0.568(3) 0.578(3) 0.4246(16) 0.105(11) Uiso 1 1 d . . .
C26 C 0.7181(3) 0.5668(5) 0.37232(15) 0.1163(13) Uani 1 1 d . . .
H26 H 0.7327 0.6588 0.3631 0.140 Uiso 1 1 calc R . .
C27 C 0.8064(3) 0.5526(3) 0.42737(16) 0.0963(9) Uani 1 1 d . . .
H27A H 0.7667 0.5963 0.4629 0.144 Uiso 1 1 calc R . .
H27B H 0.8935 0.5899 0.4183 0.144 Uiso 1 1 calc R . .
H27C H 0.8171 0.4623 0.4371 0.144 Uiso 1 1 calc R . .
C28 C 0.7565(4) 0.5127(4) 0.31345(17) 0.1139(11) Uani 1 1 d . . .
H28A H 0.6883 0.5318 0.2824 0.171 Uiso 1 1 calc R . .
H28B H 0.7655 0.4205 0.3177 0.171 Uiso 1 1 calc R . .
H28C H 0.8416 0.5490 0.3003 0.171 Uiso 1 1 calc R . .

loop_
_atom_site_aniso_label
_atom_site_aniso_U_11
_atom_site_aniso_U_22
_atom_site_aniso_U_33
_atom_site_aniso_U_23
_atom_site_aniso_U_13
_atom_site_aniso_U_12
O1 0.0395(6) 0.0513(7) 0.0622(8) 0.0007(6) 0.0018(6) 0.0074(6)
C2 0.0336(8) 0.0454(9) 0.0373(8) -0.0026(7) -0.0034(6) -0.0017(7)
N3 0.0388(7) 0.0442(8) 0.0423(7) -0.0006(6) 0.0036(6) -0.0007(6)
C4 0.0527(11) 0.0466(10) 0.0672(12) 0.0008(9) 0.0070(10) 0.0045(8)
C5 0.0468(10) 0.0524(11) 0.0564(11) -0.0056(9) 0.0082(9) 0.0091(8)
C6 0.0354(8) 0.0479(9) 0.0390(8) -0.0021(7) 0.0003(7) -0.0017(7)
C7 0.0386(9) 0.0578(11) 0.0442(9) -0.0041(8) -0.0020(7) -0.0045(8)
C8 0.0354(9) 0.0472(9) 0.0519(10) -0.0045(8) -0.0014(7) -0.0029(7)
C9 0.0424(10) 0.0625(12) 0.0595(11) -0.0027(10) -0.0081(9) -0.0026(9)
C10 0.0342(10) 0.0728(14) 0.0901(16) -0.0008(12) -0.0073(10) -0.0022(9)
C11 0.0423(11) 0.0948(18) 0.0881(17) 0.0130(14) 0.0100(11) -0.0113(12)
C12 0.0497(11) 0.0883(16) 0.0682(13) 0.0195(12) 0.0058(10) -0.0148(11)
C13 0.0388(9) 0.0535(10) 0.0587(11) 0.0083(9) -0.0021(8) -0.0032(8)
C14 0.0417(10) 0.0684(13) 0.0619(12) 0.0209(10) -0.0047(9) -0.0087(9)
N15 0.0397(8) 0.0607(9) 0.0386(7) 0.0035(7) -0.0013(6) -0.0070(7)
C16 0.0465(10) 0.0804(14) 0.0395(9) -0.0059(9) 0.0004(8) -0.0100(10)
O17 0.0659(9) 0.0945(11) 0.0465(7) -0.0101(7) -0.0014(7) -0.0345(9)
C18 0.0595(13) 0.123(2) 0.0438(10) 0.0064(12) -0.0083(10) -0.0084(14)
C19 0.0452(10) 0.0549(11) 0.0431(9) 0.0000(8) 0.0076(7) -0.0035(9)
C20 0.0670(14) 0.120(2) 0.0548(13) 0.0302(14) 0.0023(11) -0.0088(15)
C21 0.0462(10) 0.0504(10) 0.0520(11) 0.0001(8) 0.0083(8) -0.0061(9)
O22 0.0631(10) 0.1083(13) 0.0607(9) 0.0009(9) 0.0160(7) -0.0331(9)
N23 0.0459(9) 0.0682(11) 0.0501(9) -0.0026(8) 0.0037(7) -0.0148(8)
C24 0.0582(13) 0.1005(18) 0.0642(13) -0.0118(13) -0.0042(11) -0.0248(13)
O25 0.0624(10) 0.1265(16) 0.0723(12) -0.0167(11) -0.0028(9) 0.0131(10)
C26 0.0675(17) 0.197(4) 0.084(2) -0.028(2) 0.0077(14) 0.009(2)
C27 0.0721(17) 0.104(2) 0.113(2) -0.0084(19) -0.0187(17) -0.0025(16)
C28 0.102(2) 0.137(3) 0.102(2) -0.013(2) 0.025(2) 0.019(2)

loop_
_atom_type_symbol
_atom_type_description
_atom_type_scat_dispersion_real
_atom_type_scat_dispersion_imag
_atom_type_scat_source
C C 0.0033 0.0016 'International Tables Vol C Tables 4.2.6.8 and 6.1.1.4'
H H 0.0000 0.0000 'International Tables Vol C Tables 4.2.6.8 and 6.1.1.4'
N N 0.0061 0.0033 'International Tables Vol C Tables 4.2.6.8 and 6.1.1.4'
O O 0.0106 0.0060 'International Tables Vol C Tables 4.2.6.8 and 6.1.1.4'

loop_
_geom_angle_atom_site_label_1
_geom_angle_atom_site_label_2
_geom_angle_atom_site_label_3
_geom_angle
_geom_angle_site_symmetry_1
_geom_angle_site_symmetry_3
_geom_angle_publ_flag
O1 C2 N3 125.65(15) . . ?
O1 C2 C6 125.29(15) . . ?
N3 C2 C6 108.85(14) . . ?
C2 N3 C19 121.41(15) . . ?
C2 N3 C4 114.22(14) . . ?
C19 N3 C4 124.25(15) . . ?
N3 C4 C5 105.32(15) . . ?
N3 C4 H4A 110.7 . . ?
C5 C4 H4A 110.7 . . ?
N3 C4 H4B 110.7 . . ?
C5 C4 H4B 110.7 . . ?
H4A C4 H4B 108.8 . . ?
C4 C5 C6 106.03(15) . . ?
C4 C5 H5A 110.5 . . ?
C6 C5 H5A 110.5 . . ?
C4 C5 H5B 110.5 . . ?
C6 C5 H5B 110.5 . . ?
H5A C5 H5B 108.7 . . ?
N15 C6 C2 110.97(13) . . ?
N15 C6 C7 109.26(14) . . ?
C2 C6 C7 106.46(13) . . ?
N15 C6 C5 113.39(15) . . ?
C2 C6 C5 104.36(14) . . ?
C7 C6 C5 112.11(15) . . ?
C8 C7 C6 110.65(14) . . ?
C8 C7 H7A 109.5 . . ?
C6 C7 H7A 109.5 . . ?
C8 C7 H7B 109.5 . . ?
C6 C7 H7B 109.5 . . ?
H7A C7 H7B 108.1 . . ?
C13 C8 C9 119.87(17) . . ?
C13 C8 C7 115.84(16) . . ?
C9 C8 C7 124.29(17) . . ?
C10 C9 C8 119.49(19) . . ?
C10 C9 H9 120.3 . . ?
C8 C9 H9 120.3 . . ?
C11 C10 C9 120.57(19) . . ?
C11 C10 H10 119.7 . . ?
C9 C10 H10 119.7 . . ?
C10 C11 C12 120.1(2) . . ?
C10 C11 H11 119.9 . . ?
C12 C11 H11 119.9 . . ?
C13 C12 C11 120.0(2) . . ?
C13 C12 H12 120.0 . . ?
C11 C12 H12 120.0 . . ?
C12 C13 C8 119.88(18) . . ?
C12 C13 C14 123.00(18) . . ?
C8 C13 C14 117.10(17) . . ?
N15 C14 C13 111.51(16) . . ?
N15 C14 H14A 109.3 . . ?
C13 C14 H14A 109.3 . . ?
N15 C14 H14B 109.3 . . ?
C13 C14 H14B 109.3 . . ?
H14A C14 H14B 108.0 . . ?
C16 N15 C6 117.35(15) . . ?
C16 N15 C14 123.01(16) . . ?
C6 N15 C14 119.52(14) . . ?
O17 C16 N15 120.38(18) . . ?
O17 C16 C18 119.98(19) . . ?
N15 C16 C18 119.64(19) . . ?
C16 C18 H18A 109.5 . . ?
C16 C18 H18B 109.5 . . ?
H18A C18 H18B 109.5 . . ?
C16 C18 H18C 109.5 . . ?
H18A C18 H18C 109.5 . . ?
H18B C18 H18C 109.5 . . ?
N3 C19 C20 111.47(16) . . ?
N3 C19 C21 113.97(14) . . ?
C20 C19 C21 112.25(18) . . ?
N3 C19 H19 105.5(13) . . ?
C20 C19 H19 108.4(13) . . ?
C21 C19 H19 104.6(13) . . ?
C19 C20 H20A 109.5 . . ?
C19 C20 H20B 109.5 . . ?
H20A C20 H20B 109.5 . . ?
C19 C20 H20C 109.5 . . ?
H20A C20 H20C 109.5 . . ?
H20B C20 H20C 109.5 . . ?
O22 C21 N23 122.34(19) . . ?
O22 C21 C19 119.62(17) . . ?
N23 C21 C19 118.01(16) . . ?
C21 N23 C24 122.44(18) . . ?
C21 N23 H23 122.0(15) . . ?
C24 N23 H23 115.0(15) . . ?
N23 C24 H24A 109.5 . . ?
N23 C24 H24B 109.5 . . ?
H24A C24 H24B 109.5 . . ?
N23 C24 H24C 109.5 . . ?
H24A C24 H24C 109.5 . . ?
H24B C24 H24C 109.5 . . ?
C26 O25 H25 109(2) . . ?
O25 C26 C28 114.3(3) . . ?
O25 C26 C27 117.2(3) . . ?
C28 C26 C27 120.1(3) . . ?
O25 C26 H26 99.7 . . ?
C28 C26 H26 99.7 . . ?
C27 C26 H26 99.7 . . ?
C26 C27 H27A 109.5 . . ?
C26 C27 H27B 109.5 . . ?
H27A C27 H27B 109.5 . . ?
C26 C27 H27C 109.5 . . ?
H27A C27 H27C 109.5 . . ?
H27B C27 H27C 109.5 . . ?
C26 C28 H28A 109.5 . . ?
C26 C28 H28B 109.5 . . ?
H28A C28 H28B 109.5 . . ?
C26 C28 H28C 109.5 . . ?
H28A C28 H28C 109.5 . . ?
H28B C28 H28C 109.5 . . ?

loop_
_geom_bond_atom_site_label_1
_geom_bond_atom_site_label_2
_geom_bond_distance
_geom_bond_site_symmetry_2
_geom_bond_publ_flag
O1 C2 1.220(2) . ?
C2 N3 1.346(2) . ?
C2 C6 1.528(2) . ?
N3 C19 1.456(2) . ?
N3 C4 1.458(2) . ?
C4 C5 1.524(3) . ?
C4 H4A 0.9700 . ?
C4 H4B 0.9700 . ?
C5 C6 1.542(3) . ?
C5 H5A 0.9700 . ?
C5 H5B 0.9700 . ?
C6 N15 1.474(2) . ?
C6 C7 1.536(2) . ?
C7 C8 1.500(2) . ?
C7 H7A 0.9700 . ?
C7 H7B 0.9700 . ?
C8 C13 1.386(3) . ?
C8 C9 1.396(3) . ?
C9 C10 1.378(3) . ?
C9 H9 0.9300 . ?
C10 C11 1.374(4) . ?
C10 H10 0.9300 . ?
C11 C12 1.383(3) . ?
C11 H11 0.9300 . ?
C12 C13 1.383(3) . ?
C12 H12 0.9300 . ?
C13 C14 1.500(3) . ?
C14 N15 1.475(2) . ?
C14 H14A 0.9700 . ?
C14 H14B 0.9700 . ?
N15 C16 1.352(2) . ?
C16 O17 1.243(2) . ?
C16 C18 1.500(3) . ?
C18 H18A 0.9600 . ?
C18 H18B 0.9600 . ?
C18 H18C 0.9600 . ?
C19 C20 1.523(3) . ?
C19 C21 1.524(3) . ?
C19 H19 0.94(2) . ?
C20 H20A 0.9600 . ?
C20 H20B 0.9600 . ?
C20 H20C 0.9600 . ?
C21 O22 1.236(2) . ?
C21 N23 1.316(3) . ?
N23 C24 1.459(3) . ?
N23 H23 0.83(2) . ?
C24 H24A 0.9600 . ?
C24 H24B 0.9600 . ?
C24 H24C 0.9600 . ?
O25 C26 1.358(3) . ?
O25 H25 0.90(3) . ?
C26 C28 1.415(4) . ?
C26 C27 1.460(4) . ?
C26 H26 0.9800 . ?
C27 H27A 0.9600 . ?
C27 H27B 0.9600 . ?
C27 H27C 0.9600 . ?
C28 H28A 0.9600 . ?
C28 H28B 0.9600 . ?
C28 H28C 0.9600 . ?

loop_
_geom_torsion_atom_site_label_1
_geom_torsion_atom_site_label_2
_geom_torsion_atom_site_label_3
_geom_torsion_atom_site_label_4
_geom_torsion
_geom_torsion_site_symmetry_1
_geom_torsion_site_symmetry_2
_geom_torsion_site_symmetry_3
_geom_torsion_site_symmetry_4
_geom_torsion_publ_flag
O1 C2 N3 C19 -0.5(3) . . . . ?
C6 C2 N3 C19 -175.52(14) . . . . ?
O1 C2 N3 C4 -176.59(17) . . . . ?
C6 C2 N3 C4 8.4(2) . . . . ?
C2 N3 C4 C5 -1.8(2) . . . . ?
C19 N3 C4 C5 -177.77(16) . . . . ?
N3 C4 C5 C6 -5.4(2) . . . . ?
O1 C2 C6 N15 51.3(2) . . . . ?
N3 C2 C6 N15 -133.65(15) . . . . ?
O1 C2 C6 C7 -67.5(2) . . . . ?
N3 C2 C6 C7 107.57(16) . . . . ?
O1 C2 C6 C5 173.76(17) . . . . ?
N3 C2 C6 C5 -11.17(18) . . . . ?
C4 C5 C6 N15 130.67(16) . . . . ?
C4 C5 C6 C2 9.79(19) . . . . ?
C4 C5 C6 C7 -105.03(18) . . . . ?
N15 C6 C7 C8 52.95(19) . . . . ?
C2 C6 C7 C8 172.85(15) . . . . ?
C5 C6 C7 C8 -73.62(19) . . . . ?
C6 C7 C8 C13 -49.3(2) . . . . ?
C6 C7 C8 C9 130.5(2) . . . . ?
C13 C8 C9 C10 -1.2(3) . . . . ?
C7 C8 C9 C10 178.9(2) . . . . ?
C8 C9 C10 C11 0.6(3) . . . . ?
C9 C10 C11 C12 -0.2(4) . . . . ?
C10 C11 C12 C13 0.5(4) . . . . ?
C11 C12 C13 C8 -1.1(4) . . . . ?
C11 C12 C13 C14 -179.8(2) . . . . ?
C9 C8 C13 C12 1.5(3) . . . . ?
C7 C8 C13 C12 -178.7(2) . . . . ?
C9 C8 C13 C14 -179.77(19) . . . . ?
C7 C8 C13 C14 0.1(3) . . . . ?
C12 C13 C14 N15 -138.5(2) . . . . ?
C8 C13 C14 N15 42.8(3) . . . . ?
C2 C6 N15 C16 48.8(2) . . . . ?
C7 C6 N15 C16 165.87(16) . . . . ?
C5 C6 N15 C16 -68.3(2) . . . . ?
C2 C6 N15 C14 -127.37(17) . . . . ?
C7 C6 N15 C14 -10.3(2) . . . . ?
C5 C6 N15 C14 115.55(19) . . . . ?
C13 C14 N15 C16 147.56(19) . . . . ?
C13 C14 N15 C6 -36.5(2) . . . . ?
C6 N15 C16 O17 3.6(3) . . . . ?
C14 N15 C16 O17 179.61(19) . . . . ?
C6 N15 C16 C18 -176.68(19) . . . . ?
C14 N15 C16 C18 -0.7(3) . . . . ?
C2 N3 C19 C20 142.33(19) . . . . ?
C4 N3 C19 C20 -42.0(3) . . . . ?
C2 N3 C19 C21 -89.3(2) . . . . ?
C4 N3 C19 C21 86.4(2) . . . . ?
N3 C19 C21 O22 -171.11(18) . . . . ?
C20 C19 C21 O22 -43.2(3) . . . . ?
N3 C19 C21 N23 10.6(3) . . . . ?
C20 C19 C21 N23 138.6(2) . . . . ?
O22 C21 N23 C24 -4.9(3) . . . . ?
C19 C21 N23 C24 173.3(2) . . . . ?

loop_
_cod_related_entry_id
_cod_related_entry_database
_cod_related_entry_code
1 ChemSpider 30659060
